data_7054464
loop_
_publ_author_name
'Guan, Qing-Lin'
'Liu, Zhi'
'Wei, Wen-Juan'
'Xing, Yong-Heng'
'Liu, Jing'
'Zhang, Rui'
'Hou, Ya-Nan'
'Wang, Xuan'
'Bai, Feng-Ying'

_publ_section_title
;
 Synthesis, structure, spectroscopy of four novel supramolecular complexes
 and cytotoxicity study by application of multiple parallel perfused
 microbioreactors
;
_journal_issue 7
_journal_name_full 'New Journal of Chemistry'
_journal_page_first 3258
_journal_paper_doi 10.1039/c3nj01646c
_journal_volume 38
_journal_year 2014
_chemical_formula_sum 'C27 H31 Cd N10 O2.5'
_chemical_formula_weight 648.02
_chemical_name_systematic
; 
 ? 
;
_space_group_IT_number 76
_symmetry_cell_setting tetragonal
_symmetry_space_group_name_Hall 'P 4w'
_symmetry_space_group_name_H-M 'P 41'
_atom_sites_solution_hydrogens geom
_atom_sites_solution_primary direct
_atom_sites_solution_secondary difmap
_audit_creation_method SHELXL-97
_cell_angle_alpha 90.00
_cell_angle_beta 90.00
_cell_angle_gamma 90.00
_cell_formula_units_Z 4
_cell_length_a 9.839(1)
_cell_length_b 9.839(1)
_cell_length_c 34.516(3)
_cell_measurement_temperature 273(2)
_cell_measurement_theta_max 28.72
_cell_measurement_theta_min 2.07
_cell_volume 3341.4(6)
_computing_cell_refinement 'Bruker SMART'
_computing_data_collection 'Bruker SMART'
_computing_data_reduction 'Bruker SAINT'
_computing_molecular_graphics 'Bruker SHELXTL'
_computing_publication_material 'Bruker SHELXTL'
_computing_structure_refinement 'SHELXL-97 (Sheldrick, 1997)'
_computing_structure_solution 'SHELXS-97 (Sheldrick, 1990)'
_diffrn_ambient_temperature 273(2)
_diffrn_measured_fraction_theta_full 0.971
_diffrn_measured_fraction_theta_max 0.971
_diffrn_measurement_device_type 'Bruker AXS SMART APEX II CCD'
_diffrn_measurement_method '\w scans'
_diffrn_radiation_monochromator graphite
_diffrn_radiation_source 'fine-focus sealed tube'
_diffrn_radiation_type MoK\a
_diffrn_radiation_wavelength 0.71073
_diffrn_reflns_av_R_equivalents 0.0351
_diffrn_reflns_av_sigmaI/netI 0.0511
_diffrn_reflns_limit_h_max 13
_diffrn_reflns_limit_h_min -13
_diffrn_reflns_limit_k_max 13
_diffrn_reflns_limit_k_min -6
_diffrn_reflns_limit_l_max 44
_diffrn_reflns_limit_l_min -46
_diffrn_reflns_number 20559
_diffrn_reflns_theta_full 28.72
_diffrn_reflns_theta_max 28.72
_diffrn_reflns_theta_min 2.07
_diffrn_standards_decay_% 0
_diffrn_standards_interval_count 0
_diffrn_standards_interval_time 0
_diffrn_standards_number 0
_exptl_absorpt_coefficient_mu 0.693
_exptl_absorpt_correction_T_max 0.8699
_exptl_absorpt_correction_T_min 0.7185
_exptl_absorpt_correction_type multi-scan
_exptl_crystal_colour white
_exptl_crystal_density_diffrn 1.288
_exptl_crystal_density_method 'not measured'
_exptl_crystal_description block
_exptl_crystal_F_000 1324
_exptl_crystal_size_max 0.51
_exptl_crystal_size_mid 0.29
_exptl_crystal_size_min 0.21
_refine_diff_density_max 2.063
_refine_diff_density_min -0.825
_refine_diff_density_rms 0.216
_refine_ls_abs_structure_details 'Flack H D (1983), Acta Cryst. A39, 876-881'
_refine_ls_abs_structure_Flack 0.17(6)
_refine_ls_extinction_method none
_refine_ls_goodness_of_fit_ref 1.052
_refine_ls_hydrogen_treatment constr
_refine_ls_matrix_type full
_refine_ls_number_parameters 393
_refine_ls_number_reflns 8100
_refine_ls_number_restraints 1
_refine_ls_restrained_S_all 1.052
_refine_ls_R_factor_all 0.1139
_refine_ls_R_factor_gt 0.0889
_refine_ls_shift/su_max 0.000
_refine_ls_shift/su_mean 0.000
_refine_ls_structure_factor_coef Fsqd
_refine_ls_weighting_details 'calc w=1/[\s^2^(Fo^2^)+(0.1884P)^2^+0.0000P] where P=(Fo^2^+2Fc^2^)/3'
_refine_ls_weighting_scheme calc
_refine_ls_wR_factor_gt 0.2475
_refine_ls_wR_factor_ref 0.2706
_reflns_number_gt 5867
_reflns_number_total 8100
_reflns_threshold_expression >2sigma(I)
_cod_data_source_file c3nj01646c2.cif
_cod_data_source_block 2
_cod_depositor_comments
;
The following automatic conversions were performed:

'_symmetry_cell_setting' value 'Tetragonal' changed to 'tetragonal'
according to
/usr/data/users/saulius/crontab/automatic-downloads/current/RSC/lib/dictionaries/cif_core.dic
dictionary named 'cif_core.dic' version 2.4.2 from 2011-04-26.

Automatic conversion script
Id: cif_fix_values 2827 2014-09-09 07:05:25Z andrius 
;
_cod_original_cell_volume 3341.4(4)
_cod_original_sg_symbol_H-M P41
_cod_original_formula_sum 'C27 H31 Cd N10 O2.50'
_cod_database_code 7054464

loop_
_symmetry_equiv_pos_as_xyz
'x, y, z'
'-y, x, z+1/4'
'-x, -y, z+1/2'
'y, -x, z+3/4'

loop_
_atom_site_label
_atom_site_type_symbol
_atom_site_fract_x
_atom_site_fract_y
_atom_site_fract_z
_atom_site_U_iso_or_equiv
_atom_site_adp_type
_atom_site_occupancy
_atom_site_symmetry_multiplicity
_atom_site_calc_flag
_atom_site_refinement_flags
Cd Cd 0.56002(6) 0.01164(6) 0.16518(3) 0.0537(2) Uani 1 1 d .
O1 O 0.133(2) 0.047(2) 0.1029(5) 0.102(7) Uani 0.50 1 d P
H1 H 0.0529 0.0680 0.1020 0.153 Uiso 0.50 1 d PR
O2 O 0.779(3) 0.712(4) 0.0401(12) 0.182(16) Uani 0.50 1 d P
H2A H 0.7073 0.7503 0.0313 0.273 Uiso 0.50 1 d PR
O3 O 0.7121(15) 0.3165(13) 0.2450(3) 0.057(3) Uani 0.50 1 d P
H3A H 0.6553 0.3814 0.2466 0.086 Uiso 0.50 1 d PR
O4 O 0.471(2) 0.578(2) 0.2405(4) 0.099(7) Uani 0.50 1 d P
H4A H 0.3954 0.6100 0.2330 0.149 Uiso 0.50 1 d PR
O5 O 0.928(3) 0.869(3) 0.0932(5) 0.132(11) Uani 0.50 1 d P
H5B H 0.8640 0.9170 0.0842 0.198 Uiso 0.50 1 d PR
N1 N 0.8892(9) -0.1191(9) 0.1709(3) 0.072(3) Uani 1 1 d .
H1D H 0.9018 -0.1291 0.1464 0.086 Uiso 1 1 calc R
N2 N 0.7715(8) -0.0752(8) 0.1867(3) 0.061(2) Uani 1 1 d .
N3 N 0.5670(10) 0.0193(9) 0.2326(5) 0.062(4) Uani 1 1 d .
N4 N 0.3576(8) 0.1020(9) 0.1894(2) 0.0586(19) Uani 1 1 d .
N5 N 0.2431(8) 0.1464(8) 0.1766(2) 0.0567(19) Uani 1 1 d .
H5 H 0.2230 0.1504 0.1524 0.068 Uiso 1 1 calc R
N6 N 0.6935(8) 0.3370(8) 0.1640(4) 0.0665(19) Uani 1 1 d .
H6A H 0.7045 0.3476 0.1886 0.080 Uiso 1 1 calc R
N7 N 0.6448(8) 0.2211(8) 0.1471(3) 0.0586(19) Uani 1 1 d .
N8 N 0.5583(7) 0.0230(9) 0.0999(5) 0.050(3) Uani 1 1 d .
N9 N 0.4738(9) -0.1839(8) 0.1379(3) 0.0603(19) Uani 1 1 d .
N10 N 0.4283(10) -0.3063(8) 0.1502(3) 0.070(3) Uani 1 1 d .
H10 H 0.4254 -0.3295 0.1742 0.084 Uiso 1 1 calc R
C1 C 1.1221(13) -0.1912(16) 0.1861(5) 0.095(4) Uani 1 1 d .
H1A H 1.1691 -0.1187 0.1731 0.142 Uiso 1 1 calc R
H1B H 1.1158 -0.2682 0.1691 0.142 Uiso 1 1 calc R
H1C H 1.1710 -0.2162 0.2091 0.142 Uiso 1 1 calc R
C2 C 0.9814(12) -0.1446(10) 0.1969(5) 0.080(4) Uani 1 1 d .
C3 C 0.9261(12) -0.1228(14) 0.2311(5) 0.080(3) Uani 1 1 d .
H3 H 0.9666 -0.1370 0.2551 0.096 Uiso 1 1 calc R
C4 C 0.7918(9) -0.0729(9) 0.2241(3) 0.053(2) Uani 1 1 d .
C5 C 0.6813(11) -0.0236(10) 0.2505(3) 0.064(3) Uani 1 1 d .
C6 C 0.6931(15) -0.0270(11) 0.2897(3) 0.079(3) Uani 1 1 d .
H6 H 0.7703 -0.0592 0.3023 0.095 Uiso 1 1 calc R
C7 C 0.5744(12) 0.0242(11) 0.3106(3) 0.064(3) Uani 1 1 d .
H7 H 0.5739 0.0245 0.3375 0.077 Uiso 1 1 calc R
C8 C 0.4712(13) 0.0687(10) 0.2919(3) 0.060(3) Uani 1 1 d .
H8 H 0.3974 0.1041 0.3054 0.072 Uiso 1 1 calc R
C9 C 0.4687(11) 0.0646(9) 0.2539(3) 0.053(3) Uani 1 1 d .
C10 C 0.3483(10) 0.1071(9) 0.2281(3) 0.055(2) Uani 1 1 d .
C11 C 0.2271(13) 0.1686(13) 0.2380(4) 0.079(3) Uani 1 1 d .
H11 H 0.1997 0.1929 0.2628 0.094 Uiso 1 1 calc R
C12 C 0.1565(11) 0.1866(11) 0.2053(4) 0.067(3) Uani 1 1 d .
C13 C 0.0176(18) 0.2382(19) 0.1950(7) 0.127(7) Uani 1 1 d .
H13A H -0.0501 0.1822 0.2071 0.190 Uiso 1 1 calc R
H13B H 0.0060 0.2352 0.1674 0.190 Uiso 1 1 calc R
H13C H 0.0079 0.3302 0.2038 0.190 Uiso 1 1 calc R
C14 C 0.7778(16) 0.5703(12) 0.1478(6) 0.107(6) Uani 1 1 d .
H14A H 0.7393 0.5992 0.1719 0.161 Uiso 1 1 calc R
H14B H 0.7548 0.6346 0.1279 0.161 Uiso 1 1 calc R
H14C H 0.8749 0.5649 0.1502 0.161 Uiso 1 1 calc R
C15 C 0.7220(11) 0.4325(10) 0.1372(4) 0.067(3) Uani 1 1 d .
C16 C 0.6912(12) 0.3832(12) 0.1013(4) 0.077(3) Uani 1 1 d .
H16 H 0.6978 0.4276 0.0775 0.092 Uiso 1 1 calc R
C17 C 0.6471(11) 0.2494(11) 0.1085(3) 0.064(2) Uani 1 1 d .
C18 C 0.5988(9) 0.1405(10) 0.0804(3) 0.055(2) Uani 1 1 d .
C19 C 0.6010(13) 0.1544(13) 0.0425(4) 0.074(3) Uani 1 1 d .
H19 H 0.6419 0.2312 0.0320 0.089 Uiso 1 1 calc R
C20 C 0.5509(17) 0.069(2) 0.0203(6) 0.107(5) Uani 1 1 d .
H20 H 0.5453 0.0867 -0.0061 0.128 Uiso 1 1 calc R
C21 C 0.5003(6) -0.0593(7) 0.0363(2) 0.148(15) Uani 1 1 d .
H21 H 0.4647 -0.1260 0.0201 0.178 Uiso 1 1 calc R
C22 C 0.5073(6) -0.0815(7) 0.0803(2) 0.065(3) Uani 1 1 d R
C23 C 0.4629(6) -0.1874(7) 0.0993(2) 0.061(2) Uani 1 1 d R
C24 C 0.4132(6) -0.3193(7) 0.0861(2) 0.076(3) Uani 1 1 d R
H24 H 0.4007 -0.3506 0.0609 0.091 Uiso 1 1 d R
C25 C 0.3889(13) -0.3864(12) 0.1217(5) 0.089(4) Uani 1 1 d .
C26 C 0.3415(17) -0.5293(12) 0.1292(6) 0.113(6) Uani 1 1 d .
H26A H 0.4130 -0.5919 0.1229 0.170 Uiso 1 1 calc R
H26B H 0.2634 -0.5483 0.1134 0.170 Uiso 1 1 calc R
H26C H 0.3178 -0.5390 0.1560 0.170 Uiso 1 1 calc R
C27 C 0.182(2) 0.065(2) 0.0422(5) 0.061(5) Uani 0.50 1 d P
H27A H 0.2630 0.0186 0.0343 0.092 Uiso 0.50 1 calc PR
H27B H 0.1694 0.1446 0.0265 0.092 Uiso 0.50 1 calc PR
H27C H 0.1051 0.0057 0.0391 0.092 Uiso 0.50 1 calc PR
C28 C 0.1917(13) 0.0981(13) 0.0759(4) 0.032(2) Uani 0.50 1 d P
H28A H 0.2878 0.0923 0.0820 0.039 Uiso 0.50 1 calc PR
H28B H 0.1687 0.1939 0.0768 0.039 Uiso 0.50 1 calc PR

loop_
_atom_site_aniso_label
_atom_site_aniso_U_11
_atom_site_aniso_U_22
_atom_site_aniso_U_33
_atom_site_aniso_U_23
_atom_site_aniso_U_13
_atom_site_aniso_U_12
Cd 0.0554(4) 0.0529(4) 0.0527(3) -0.0033(3) 0.0003(3) -0.0025(3)
O1 0.088(11) 0.141(17) 0.076(10) 0.028(11) -0.020(9) -0.053(12)
O2 0.075(12) 0.20(3) 0.27(4) -0.14(3) -0.021(17) 0.065(16)
O3 0.091(9) 0.048(6) 0.032(5) -0.004(4) -0.011(5) -0.016(6)
O4 0.096(12) 0.161(18) 0.041(7) 0.025(9) 0.006(7) 0.043(12)
O5 0.16(2) 0.17(2) 0.063(10) -0.049(12) 0.062(12) -0.114(18)
N1 0.059(5) 0.073(5) 0.085(7) -0.020(5) 0.012(5) -0.010(4)
N2 0.046(4) 0.052(4) 0.085(6) -0.002(4) -0.004(4) 0.004(3)
N3 0.079(7) 0.057(6) 0.049(7) -0.004(3) -0.012(4) 0.001(4)
N4 0.053(4) 0.064(5) 0.059(5) -0.012(3) 0.004(3) -0.009(4)
N5 0.053(4) 0.050(4) 0.067(5) 0.005(3) 0.003(3) 0.004(3)
N6 0.067(5) 0.054(4) 0.078(5) -0.012(5) -0.003(5) -0.010(3)
N7 0.048(4) 0.053(4) 0.074(5) -0.018(4) -0.002(3) -0.010(3)
N8 0.039(4) 0.057(5) 0.055(7) -0.009(4) 0.003(3) 0.003(3)
N9 0.057(4) 0.059(5) 0.064(5) -0.006(4) -0.006(4) 0.001(4)
N10 0.071(5) 0.043(4) 0.097(7) -0.003(4) 0.000(4) -0.010(4)
C1 0.064(7) 0.091(9) 0.129(11) -0.008(8) 0.006(7) -0.008(6)
C2 0.053(6) 0.042(5) 0.144(12) 0.001(6) -0.021(7) 0.002(4)
C3 0.057(6) 0.080(8) 0.103(10) 0.019(7) -0.013(6) 0.006(6)
C4 0.041(4) 0.037(4) 0.081(6) 0.003(4) -0.003(4) -0.007(3)
C5 0.061(6) 0.052(5) 0.080(7) 0.006(5) -0.009(5) -0.009(4)
C6 0.116(10) 0.058(6) 0.063(6) 0.011(5) -0.025(6) -0.015(6)
C7 0.081(7) 0.074(6) 0.036(4) 0.000(4) -0.005(4) 0.006(5)
C8 0.074(6) 0.056(5) 0.051(7) 0.003(4) 0.007(4) -0.006(4)
C9 0.063(5) 0.050(5) 0.046(5) -0.004(3) 0.016(4) -0.003(4)
C10 0.055(5) 0.050(5) 0.061(5) -0.003(4) 0.018(4) -0.002(4)
C11 0.072(7) 0.070(7) 0.094(8) 0.008(6) 0.042(7) 0.016(6)
C12 0.060(6) 0.062(6) 0.079(7) 0.005(5) 0.013(5) 0.001(5)
C13 0.102(12) 0.110(12) 0.168(17) -0.017(12) 0.041(11) 0.044(10)
C14 0.098(9) 0.047(5) 0.177(16) -0.021(7) -0.018(9) -0.024(6)
C15 0.064(6) 0.043(5) 0.093(8) 0.002(5) 0.004(5) -0.013(4)
C16 0.074(7) 0.061(6) 0.094(8) 0.030(6) 0.019(6) 0.000(5)
C17 0.061(6) 0.056(5) 0.074(7) 0.002(5) 0.000(5) -0.006(4)
C18 0.040(4) 0.060(5) 0.066(6) 0.009(4) 0.009(4) 0.001(4)
C19 0.087(8) 0.064(6) 0.071(7) -0.008(5) 0.014(6) -0.004(5)
C20 0.086(10) 0.118(14) 0.117(14) 0.019(11) 0.035(9) 0.034(9)
C21 0.090(12) 0.27(4) 0.088(16) -0.086(18) 0.001(9) 0.016(15)
C22 0.042(5) 0.089(7) 0.065(8) -0.007(6) -0.006(4) 0.016(5)
C23 0.049(5) 0.052(5) 0.081(7) -0.020(5) -0.009(4) -0.002(4)
C24 0.070(6) 0.056(6) 0.101(9) -0.027(6) -0.010(6) -0.004(5)
C25 0.068(7) 0.054(6) 0.145(13) -0.018(8) -0.002(8) 0.002(5)
C26 0.112(11) 0.042(6) 0.186(18) 0.001(8) -0.037(11) -0.022(6)
C27 0.060(10) 0.068(11) 0.055(10) -0.026(8) -0.021(8) 0.027(9)
C28 0.027(6) 0.034(6) 0.035(6) -0.003(5) -0.010(5) 0.011(5)

loop_
_atom_type_symbol
_atom_type_description
_atom_type_scat_dispersion_real
_atom_type_scat_dispersion_imag
_atom_type_scat_source
C C 0.0033 0.0016 'International Tables Vol C Tables 4.2.6.8 and 6.1.1.4'
H H 0.0000 0.0000 'International Tables Vol C Tables 4.2.6.8 and 6.1.1.4'
Cd Cd -0.8075 1.2024 'International Tables Vol C Tables 4.2.6.8 and 6.1.1.4'
N N 0.0061 0.0033 'International Tables Vol C Tables 4.2.6.8 and 6.1.1.4'
O O 0.0106 0.0060 'International Tables Vol C Tables 4.2.6.8 and 6.1.1.4'

loop_
_geom_angle_atom_site_label_1
_geom_angle_atom_site_label_2
_geom_angle_atom_site_label_3
_geom_angle
N8 Cd N9 68.3(3)
N8 Cd N7 71.8(3)
N9 Cd N7 140.1(3)
N8 Cd N3 175.1(3)
N9 Cd N3 116.5(3)
N7 Cd N3 103.4(3)
N8 Cd N4 109.4(3)
N9 Cd N4 98.6(3)
N7 Cd N4 93.7(3)
N3 Cd N4 69.9(3)
N8 Cd N2 109.7(3)
N9 Cd N2 98.7(3)
N7 Cd N2 95.1(3)
N3 Cd N2 70.9(3)
N4 Cd N2 140.7(3)
C28 O1 H1 108.9
C2 N1 N2 112.4(11)
C2 N1 H1D 123.8
N2 N1 H1D 123.8
C4 N2 N1 105.8(9)
C4 N2 Cd 116.0(7)
N1 N2 Cd 137.9(8)
C9 N3 C5 118.0(15)
C9 N3 Cd 123.8(9)
C5 N3 Cd 118.2(10)
N5 N4 C10 105.6(8)
N5 N4 Cd 138.9(7)
C10 N4 Cd 115.4(7)
N4 N5 C12 113.3(9)
N4 N5 H5 123.3
C12 N5 H5 123.3
C15 N6 N7 111.0(10)
C15 N6 H6A 124.5
N7 N6 H6A 124.5
C17 N7 N6 104.0(9)
C17 N7 Cd 117.0(6)
N6 N7 Cd 138.9(8)
C22 N8 C18 120.2(13)
C22 N8 Cd 118.3(8)
C18 N8 Cd 121.3(8)
C23 N9 N10 105.4(8)
C23 N9 Cd 117.3(6)
N10 N9 Cd 137.3(7)
C25 N10 N9 113.1(11)
C25 N10 H10 123.4
N9 N10 H10 123.4
C2 C1 H1A 109.5
C2 C1 H1B 109.5
H1A C1 H1B 109.5
C2 C1 H1C 109.5
H1A C1 H1C 109.5
H1B C1 H1C 109.5
N1 C2 C3 107.4(11)
N1 C2 C1 121.9(15)
C3 C2 C1 130.7(14)
C2 C3 C4 106.7(12)
C2 C3 H3 126.7
C4 C3 H3 126.7
N2 C4 C3 107.6(11)
N2 C4 C5 119.8(9)
C3 C4 C5 132.7(11)
N3 C5 C6 122.3(13)
N3 C5 C4 115.2(11)
C6 C5 C4 122.5(11)
C5 C6 C7 114.5(11)
C5 C6 H6 122.8
C7 C6 H6 122.8
C8 C7 C6 120.3(10)
C8 C7 H7 119.9
C6 C7 H7 119.9
C7 C8 C9 120.5(11)
C7 C8 H8 119.8
C9 C8 H8 119.8
N3 C9 C8 124.3(13)
N3 C9 C10 109.9(11)
C8 C9 C10 125.7(10)
N4 C10 C11 108.8(11)
N4 C10 C9 120.9(8)
C11 C10 C9 129.8(10)
C12 C11 C10 107.3(11)
C12 C11 H11 126.3
C10 C11 H11 126.3
C11 C12 N5 104.5(9)
C11 C12 C13 135.9(13)
N5 C12 C13 119.6(13)
C12 C13 H13A 109.5
C12 C13 H13B 109.5
H13A C13 H13B 109.5
C12 C13 H13C 109.5
H13A C13 H13C 109.5
H13B C13 H13C 109.5
C15 C14 H14A 109.5
C15 C14 H14B 109.5
H14A C14 H14B 109.5
C15 C14 H14C 109.5
H14A C14 H14C 109.5
H14B C14 H14C 109.5
N6 C15 C16 109.3(9)
N6 C15 C14 122.4(12)
C16 C15 C14 128.3(12)
C15 C16 C17 103.9(10)
C15 C16 H16 128.1
C17 C16 H16 128.1
N7 C17 C16 111.7(11)
N7 C17 C18 118.2(9)
C16 C17 C18 130.0(11)
C19 C18 N8 124.7(12)
C19 C18 C17 123.7(10)
N8 C18 C17 111.5(10)
C20 C19 C18 122.6(14)
C20 C19 H19 118.7
C18 C19 H19 118.7
C19 C20 C21 119.1(16)
C19 C20 H20 120.4
C21 C20 H20 120.4
C20 C21 C22 118.6(9)
C20 C21 H21 120.7
C22 C21 H21 120.7
C23 C22 N8 119.2(7)
C23 C22 C21 126.5
N8 C22 C21 114.3(7)
C22 C23 N9 116.9(5)
C22 C23 C24 131.7
N9 C23 C24 111.1(5)
C25 C24 C23 101.5(6)
C25 C24 H24 129.4
C23 C24 H24 129.1
N10 C25 C24 108.7(10)
N10 C25 C26 121.4(16)
C24 C25 C26 129.6(14)
C25 C26 H26A 109.5
C25 C26 H26B 109.5
H26A C26 H26B 109.5
C25 C26 H26C 109.5
H26A C26 H26C 109.5
H26B C26 H26C 109.5
C28 C27 H27A 109.5
C28 C27 H27B 109.5
H27A C27 H27B 109.5
C28 C27 H27C 109.5
H27A C27 H27C 109.5
H27B C27 H27C 109.5
O1 C28 C27 126.4(18)
O1 C28 H28A 105.7
C27 C28 H28A 105.7
O1 C28 H28B 105.7
C27 C28 H28B 105.7
H28A C28 H28B 106.2

loop_
_geom_bond_atom_site_label_1
_geom_bond_atom_site_label_2
_geom_bond_distance
Cd N8 2.256(16)
Cd N9 2.305(8)
Cd N7 2.309(9)
Cd N3 2.329(17)
Cd N4 2.335(8)
Cd N2 2.369(8)
O1 C28 1.20(2)
O1 H1 0.8200
O2 H2A 0.8501
O3 H3A 0.8500
O4 H4A 0.8500
O5 H5B 0.8499
N1 C2 1.300(17)
N1 N2 1.350(12)
N1 H1D 0.8600
N2 C4 1.305(14)
N3 C9 1.294(17)
N3 C5 1.352(15)
N4 N5 1.287(12)
N4 C10 1.341(13)
N5 C12 1.365(14)
N5 H5 0.8600
N6 C15 1.349(15)
N6 N7 1.369(11)
N6 H6A 0.8600
N7 C17 1.361(15)
N8 C22 1.330(13)
N8 C18 1.396(15)
N9 C23 1.337(12)
N9 N10 1.354(12)
N10 C25 1.319(18)
N10 H10 0.8600
C1 C2 1.506(18)
C1 H1A 0.9600
C1 H1B 0.9600
C1 H1C 0.9600
C2 C3 1.31(2)
C3 C4 1.431(15)
C3 H3 0.9300
C4 C5 1.500(16)
C5 C6 1.359(17)
C6 C7 1.461(19)
C6 H6 0.9300
C7 C8 1.279(17)
C7 H7 0.9300
C8 C9 1.315(17)
C8 H8 0.9300
C9 C10 1.539(16)
C10 C11 1.381(14)
C11 C12 1.34(2)
C11 H11 0.9300
C12 C13 1.50(2)
C13 H13A 0.9600
C13 H13B 0.9600
C13 H13C 0.9600
C14 C15 1.508(15)
C14 H14A 0.9600
C14 H14B 0.9600
C14 H14C 0.9600
C15 C16 1.365(19)
C16 C17 1.408(16)
C16 H16 0.9300
C17 C18 1.520(15)
C18 C19 1.317(16)
C19 C20 1.24(2)
C19 H19 0.9300
C20 C21 1.47(2)
C20 H20 0.9300
C21 C22 1.5358
C21 H21 0.9300
C22 C23 1.3067
C23 C24 1.4589
C24 C25 1.416(19)
C24 H24 0.9301
C25 C26 1.504(18)
C26 H26A 0.9600
C26 H26B 0.9600
C26 H26C 0.9600
C27 C28 1.21(2)
C27 H27A 0.9600
C27 H27B 0.9600
C27 H27C 0.9600
C28 H28A 0.9700
C28 H28B 0.9700
